data_7059874
loop_
_publ_author_name
'Harrison, Daniel P.'
'Kumar, Varshini J.'
'Noppers, Johanna N.'
'Gluyas, Josef B. G.'
'Sobolev, Alexandre N.'
'Moggach, Stephen A.'
'Low, Paul J.'

_publ_section_title
;
 Iron vs. ruthenium: syntheses, structures and IR spectroelectrochemical
 characterisation of half-sandwich Group 8 acetylide complexes
;
_journal_issue 33
_journal_name_full 'New Journal of Chemistry'
_journal_page_first 14932
_journal_page_last 14943
_journal_paper_doi 10.1039/D0NJ03093G
_journal_volume 45
_journal_year 2021
_chemical_formula_moiety 'C44 H43 N O2 P2 Ru'
_chemical_formula_sum 'C44 H43 N O2 P2 Ru'
_chemical_formula_weight 780.80
_space_group_crystal_system monoclinic
_space_group_IT_number 14
_space_group_name_Hall '-P 2ybc'
_space_group_name_H-M_alt 'P 1 21/c 1'
_atom_sites_solution_hydrogens geom
_audit_creation_method SHELXL-2018/3
_audit_update_record
;
2020-06-15 deposited with the CCDC.	2020-08-05 downloaded from the CCDC.
;
_cell_angle_alpha 90
_cell_angle_beta 113.563(1)
_cell_angle_gamma 90
_cell_formula_units_Z 4
_cell_length_a 12.8214(1)
_cell_length_b 22.3082(1)
_cell_length_c 14.6199(1)
_cell_measurement_reflns_used 20503
_cell_measurement_temperature 100(2)
_cell_measurement_theta_max 67.244
_cell_measurement_theta_min 3.833
_cell_volume 3832.96(5)
_computing_cell_refinement 'CrysAlisPro 1.171.39.46 (Rigaku OD, 2018)'
_computing_data_collection 'CrysAlisPro 1.171.39.46 (Rigaku OD, 2018)'
_computing_data_reduction 'CrysAlisPro 1.171.39.46 (Rigaku OD, 2018)'
_computing_molecular_graphics 'X-Seed v. 4.0 (Barbour, 2001)'
_computing_publication_material 'SHELXL-2018/3 (Sheldrick, 2015)'
_computing_structure_refinement 'SHELXL-2018/3 (Sheldrick, 2015)'
_computing_structure_solution 'SHELXT-2015/1 (Sheldrick, 2015)'
_diffrn_ambient_temperature 100(2)
_diffrn_detector 'CCD plate'
_diffrn_detector_area_resol_mean 10.4738
_diffrn_detector_type Ruby
_diffrn_measured_fraction_theta_full 0.995
_diffrn_measured_fraction_theta_max 0.995
_diffrn_measurement_device 'four-circle diffractometer'
_diffrn_measurement_device_type 'Oxford Diffraction Gemini-R Ultra'
_diffrn_measurement_method '\w scans'
_diffrn_orient_matrix_type 'CrysAlisPro convention (1999,Acta A55,543-557)'
_diffrn_orient_matrix_UB_11 -0.0864112
_diffrn_orient_matrix_UB_12 0.0474833
_diffrn_orient_matrix_UB_13 0.0018829
_diffrn_orient_matrix_UB_21 -0.0985516
_diffrn_orient_matrix_UB_22 -0.0410949
_diffrn_orient_matrix_UB_23 -0.0643514
_diffrn_orient_matrix_UB_31 -0.0016581
_diffrn_orient_matrix_UB_32 -0.0287536
_diffrn_orient_matrix_UB_33 0.0952214
_diffrn_radiation_monochromator mirror
_diffrn_radiation_source 'fine-focus sealed X-ray tube'
_diffrn_radiation_type CuK\a
_diffrn_radiation_wavelength 1.54178
_diffrn_reflns_av_R_equivalents 0.0388
_diffrn_reflns_av_unetI/netI 0.0254
_diffrn_reflns_Laue_measured_fraction_full 0.995
_diffrn_reflns_Laue_measured_fraction_max 0.995
_diffrn_reflns_limit_h_max 14
_diffrn_reflns_limit_h_min -15
_diffrn_reflns_limit_k_max 26
_diffrn_reflns_limit_k_min -26
_diffrn_reflns_limit_l_max 17
_diffrn_reflns_limit_l_min -17
_diffrn_reflns_number 38371
_diffrn_reflns_point_group_measured_fraction_full 0.995
_diffrn_reflns_point_group_measured_fraction_max 0.995
_diffrn_reflns_theta_full 67.276
_diffrn_reflns_theta_max 67.276
_diffrn_reflns_theta_min 3.761
_diffrn_source_type 'Enhance Ultra (Cu) X-ray Source'
_exptl_absorpt_coefficient_mu 4.386
_exptl_absorpt_correction_T_max 1.0
_exptl_absorpt_correction_T_min 0.65011
_exptl_absorpt_correction_type multi-scan
_exptl_absorpt_process_details
;
CrysAlisPro 1.171.39.46 (Rigaku Oxford Diffraction, 2018)
Empirical absorption correction using spherical harmonics,
 implemented in SCALE3 ABSPACK scaling algorithm.
;
_exptl_crystal_colour red
_exptl_crystal_density_diffrn 1.353
_exptl_crystal_description needle
_exptl_crystal_F_000 1616
_exptl_crystal_size_max 0.332
_exptl_crystal_size_mid 0.049
_exptl_crystal_size_min 0.049
_refine_diff_density_max 0.901
_refine_diff_density_min -0.330
_refine_diff_density_rms 0.071
_refine_ls_extinction_method none
_refine_ls_goodness_of_fit_ref 1.000
_refine_ls_hydrogen_treatment constr
_refine_ls_matrix_type full
_refine_ls_number_parameters 456
_refine_ls_number_reflns 6847
_refine_ls_number_restraints 0
_refine_ls_restrained_S_all 1.000
_refine_ls_R_factor_all 0.0390
_refine_ls_R_factor_gt 0.0323
_refine_ls_shift/su_max 0.001
_refine_ls_shift/su_mean 0.000
_refine_ls_structure_factor_coef Fsqd
_refine_ls_weighting_details 'w=1/[\s^2^(Fo^2^)+(0.0542P)^2^+3.5000P] where P=(Fo^2^+2Fc^2^)/3'
_refine_ls_weighting_scheme calc
_refine_ls_wR_factor_gt 0.0829
_refine_ls_wR_factor_ref 0.0890
_reflns_Friedel_coverage 0.000
_reflns_number_gt 5985
_reflns_number_total 6847
_reflns_threshold_expression 'I > 2\s(I)'
_cod_data_source_file d0nj03093g2.cif
_cod_data_source_block dph120
_cod_depositor_comments 'Adding full bibliography for 7059874--7059882.cif.'
_cod_original_sg_symbol_H-M 'P 21/c'
_cod_database_code 7059874
_shelx_shelxl_version_number 2018/3
_shelx_space_group_comment
;
The symmetry employed for this shelxl refinement is uniquely defined
by the following loop, which should always be used as a source of
symmetry information in preference to the above space-group names.
They are only intended as comments.
;
_shelx_estimated_absorpt_t_min 0.324
_shelx_estimated_absorpt_t_max 0.814

loop_
_space_group_symop_operation_xyz
'x, y, z'
'-x, y+1/2, -z+1/2'
'-x, -y, -z'
'x, -y-1/2, z-1/2'

loop_
_atom_site_label
_atom_site_type_symbol
_atom_site_fract_x
_atom_site_fract_y
_atom_site_fract_z
_atom_site_U_iso_or_equiv
_atom_site_adp_type
_atom_site_occupancy
_atom_site_site_symmetry_order
_atom_site_calc_flag
_atom_site_refinement_flags_posn
_atom_site_refinement_flags_adp
_atom_site_refinement_flags_occupancy
_atom_site_disorder_assembly
_atom_site_disorder_group
Ru1 Ru 0.35205(2) 0.58732(2) 0.19761(2) 0.01902(8) Uani 1 1 d . . . . .
N1 N 0.96961(19) 0.36884(11) 0.50409(18) 0.0292(5) Uani 1 1 d . . . . .
O1 O 1.03466(19) 0.38371(11) 0.58953(15) 0.0435(5) Uani 1 1 d . . . . .
O2 O 0.98260(17) 0.32306(9) 0.46309(16) 0.0375(5) Uani 1 1 d . . . . .
C10 C 0.5008(2) 0.54410(11) 0.25918(19) 0.0231(5) Uani 1 1 d . . . . .
C11 C 0.3619(2) 0.56795(12) 0.43105(19) 0.0235(5) Uani 1 1 d . . . . .
H11A H 0.417565 0.572267 0.500945 0.028 Uiso 1 1 calc R U . . .
H11B H 0.284663 0.573746 0.429596 0.028 Uiso 1 1 calc R U . . .
C12 C 0.3713(2) 0.50530(11) 0.39278(18) 0.0228(5) Uani 1 1 d . . . . .
H12A H 0.339192 0.474986 0.423688 0.027 Uiso 1 1 calc R U . . .
H12B H 0.451983 0.495159 0.409077 0.027 Uiso 1 1 calc R U . . .
C20 C 0.5912(2) 0.51762(12) 0.2954(2) 0.0249(5) Uani 1 1 d . . . . .
C21 C 0.6900(2) 0.48201(12) 0.34530(19) 0.0242(5) Uani 1 1 d . . . . .
C22 C 0.7005(2) 0.42458(12) 0.3092(2) 0.0257(5) Uani 1 1 d . . . . .
H22 H 0.643717 0.411186 0.247834 0.031 Uiso 1 1 calc R U . . .
C23 C 0.7909(2) 0.38745(12) 0.3608(2) 0.0260(6) Uani 1 1 d . . . . .
H23 H 0.796307 0.348736 0.335943 0.031 Uiso 1 1 calc R U . . .
C24 C 0.8742(2) 0.40794(11) 0.4500(2) 0.0243(5) Uani 1 1 d . . . . .
C25 C 0.8687(2) 0.46483(12) 0.4875(2) 0.0262(6) Uani 1 1 d . . . . .
H25 H 0.926771 0.478176 0.548259 0.031 Uiso 1 1 calc R U . . .
C26 C 0.7778(2) 0.50121(12) 0.4351(2) 0.0262(6) Uani 1 1 d . . . . .
H26 H 0.774101 0.540179 0.459785 0.031 Uiso 1 1 calc R U . . .
C51 C 0.4011(2) 0.62354(12) 0.07719(19) 0.0253(5) Uani 1 1 d . . . . .
C52 C 0.3446(2) 0.66998(12) 0.10578(19) 0.0264(6) Uani 1 1 d . . . . .
C53 C 0.2300(2) 0.65046(12) 0.08419(19) 0.0254(5) Uani 1 1 d . . . . .
C54 C 0.2172(2) 0.59192(12) 0.04157(18) 0.0246(5) Uani 1 1 d . . . . .
C55 C 0.3232(2) 0.57437(12) 0.03865(18) 0.0245(5) Uani 1 1 d . . . . .
C151 C 0.5194(3) 0.62645(14) 0.0794(2) 0.0340(6) Uani 1 1 d . . . . .
H15A H 0.557808 0.587975 0.102452 0.051 Uiso 1 1 calc R U . . .
H15B H 0.562320 0.658347 0.124981 0.051 Uiso 1 1 calc R U . . .
H15C H 0.514976 0.634925 0.012174 0.051 Uiso 1 1 calc R U . . .
C152 C 0.3880(3) 0.73193(13) 0.1386(2) 0.0360(7) Uani 1 1 d . . . . .
H15D H 0.353625 0.747612 0.182710 0.054 Uiso 1 1 calc R U . . .
H15E H 0.367860 0.757961 0.079989 0.054 Uiso 1 1 calc R U . . .
H15F H 0.470908 0.730817 0.174465 0.054 Uiso 1 1 calc R U . . .
C153 C 0.1374(3) 0.68963(14) 0.0895(2) 0.0332(6) Uani 1 1 d . . . . .
H15G H 0.167204 0.713164 0.151181 0.050 Uiso 1 1 calc R U . . .
H15H H 0.074259 0.664541 0.088677 0.050 Uiso 1 1 calc R U . . .
H15I H 0.110114 0.716756 0.031940 0.050 Uiso 1 1 calc R U . . .
C154 C 0.1079(2) 0.55775(14) -0.0043(2) 0.0318(6) Uani 1 1 d . . . . .
H15J H 0.061605 0.564942 0.034131 0.048 Uiso 1 1 calc R U . . .
H15K H 0.124431 0.514826 -0.003707 0.048 Uiso 1 1 calc R U . . .
H15L H 0.066246 0.571129 -0.073232 0.048 Uiso 1 1 calc R U . . .
C155 C 0.3470(3) 0.51795(13) -0.0058(2) 0.0311(6) Uani 1 1 d . . . . .
H15M H 0.424208 0.504019 0.034973 0.047 Uiso 1 1 calc R U . . .
H15N H 0.340242 0.526061 -0.073805 0.047 Uiso 1 1 calc R U . . .
H15O H 0.292021 0.486978 -0.007505 0.047 Uiso 1 1 calc R U . . .
P1 P 0.38992(5) 0.62572(3) 0.35158(5) 0.02047(14) Uani 1 1 d . . . . .
C111 C 0.5353(2) 0.65125(11) 0.42988(19) 0.0239(5) Uani 1 1 d . . . . .
C112 C 0.6175(2) 0.65649(12) 0.3904(2) 0.0265(6) Uani 1 1 d . . . . .
H112 H 0.598153 0.647773 0.321969 0.032 Uiso 1 1 calc R U . . .
C113 C 0.7272(2) 0.67434(13) 0.4504(2) 0.0318(6) Uani 1 1 d . . . . .
H113 H 0.782776 0.677380 0.423014 0.038 Uiso 1 1 calc R U . . .
C114 C 0.7562(3) 0.68772(13) 0.5496(2) 0.0347(7) Uani 1 1 d . . . . .
H114 H 0.831822 0.699505 0.590389 0.042 Uiso 1 1 calc R U . . .
C115 C 0.6753(3) 0.68402(13) 0.5900(2) 0.0344(6) Uani 1 1 d . . . . .
H115 H 0.694956 0.693767 0.658157 0.041 Uiso 1 1 calc R U . . .
C116 C 0.5648(2) 0.66586(12) 0.5299(2) 0.0292(6) Uani 1 1 d . . . . .
H116 H 0.509180 0.663419 0.557347 0.035 Uiso 1 1 calc R U . . .
C121 C 0.3058(2) 0.69044(12) 0.36106(18) 0.0238(5) Uani 1 1 d . . . . .
C122 C 0.3489(3) 0.74870(12) 0.36715(19) 0.0277(6) Uani 1 1 d . . . . .
H122 H 0.424896 0.754454 0.373579 0.033 Uiso 1 1 calc R U . . .
C123 C 0.2815(3) 0.79820(13) 0.3639(2) 0.0322(6) Uani 1 1 d . . . . .
H123 H 0.311755 0.837461 0.367875 0.039 Uiso 1 1 calc R U . . .
C124 C 0.1704(3) 0.79053(14) 0.3548(2) 0.0345(7) Uani 1 1 d . . . . .
H124 H 0.124190 0.824405 0.351784 0.041 Uiso 1 1 calc R U . . .
C125 C 0.1271(3) 0.73299(13) 0.3502(2) 0.0324(6) Uani 1 1 d . . . . .
H125 H 0.051502 0.727468 0.345184 0.039 Uiso 1 1 calc R U . . .
C126 C 0.1941(2) 0.68352(13) 0.3530(2) 0.0285(6) Uani 1 1 d . . . . .
H126 H 0.163465 0.644371 0.349325 0.034 Uiso 1 1 calc R U . . .
P2 P 0.29001(5) 0.50698(3) 0.25627(5) 0.02054(14) Uani 1 1 d . . . . .
C211 C 0.1446(2) 0.50116(12) 0.25030(18) 0.0237(5) Uani 1 1 d . . . . .
C212 C 0.0706(2) 0.54926(13) 0.21889(19) 0.0267(6) Uani 1 1 d . . . . .
H212 H 0.093871 0.584866 0.196723 0.032 Uiso 1 1 calc R U . . .
C213 C -0.0380(2) 0.54606(14) 0.2194(2) 0.0319(6) Uani 1 1 d . . . . .
H213 H -0.088043 0.579403 0.198189 0.038 Uiso 1 1 calc R U . . .
C214 C -0.0723(3) 0.49375(15) 0.2511(2) 0.0360(7) Uani 1 1 d . . . . .
H214 H -0.146292 0.491165 0.251085 0.043 Uiso 1 1 calc R U . . .
C215 C 0.0013(3) 0.44548(14) 0.2827(2) 0.0333(7) Uani 1 1 d . . . . .
H215 H -0.022155 0.409847 0.304723 0.040 Uiso 1 1 calc R U . . .
C216 C 0.1086(2) 0.44898(13) 0.2824(2) 0.0284(6) Uani 1 1 d . . . . .
H216 H 0.158631 0.415632 0.304148 0.034 Uiso 1 1 calc R U . . .
C221 C 0.3071(2) 0.43346(12) 0.20819(19) 0.0236(5) Uani 1 1 d . . . . .
C222 C 0.2179(3) 0.40908(13) 0.1263(2) 0.0325(6) Uani 1 1 d . . . . .
H222 H 0.146059 0.428576 0.100606 0.039 Uiso 1 1 calc R U . . .
C223 C 0.2330(3) 0.35655(15) 0.0819(2) 0.0415(7) Uani 1 1 d . . . . .
H223 H 0.171734 0.340498 0.025800 0.050 Uiso 1 1 calc R U . . .
C224 C 0.3373(3) 0.32762(13) 0.1195(3) 0.0386(7) Uani 1 1 d . . . . .
H224 H 0.347687 0.291621 0.089426 0.046 Uiso 1 1 calc R U . . .
C225 C 0.4259(3) 0.35124(12) 0.2006(2) 0.0317(6) Uani 1 1 d . . . . .
H225 H 0.497368 0.331400 0.226400 0.038 Uiso 1 1 calc R U . . .
C226 C 0.4113(2) 0.40393(12) 0.2449(2) 0.0262(6) Uani 1 1 d . . . . .
H226 H 0.473065 0.419877 0.300731 0.031 Uiso 1 1 calc R U . . .

loop_
_atom_site_aniso_label
_atom_site_aniso_U_11
_atom_site_aniso_U_22
_atom_site_aniso_U_33
_atom_site_aniso_U_23
_atom_site_aniso_U_13
_atom_site_aniso_U_12
Ru1 0.02201(12) 0.01992(12) 0.01680(11) 0.00023(7) 0.00952(8) -0.00023(7)
N1 0.0259(12) 0.0318(13) 0.0330(13) 0.0024(10) 0.0152(10) 0.0009(10)
O1 0.0351(12) 0.0625(15) 0.0249(11) -0.0015(10) 0.0036(9) 0.0167(11)
O2 0.0313(11) 0.0294(11) 0.0481(13) -0.0037(9) 0.0120(9) 0.0041(8)
C10 0.0278(14) 0.0222(12) 0.0228(12) -0.0026(10) 0.0137(11) -0.0050(11)
C11 0.0255(13) 0.0262(13) 0.0203(12) 0.0009(10) 0.0107(10) -0.0026(10)
C12 0.0256(13) 0.0235(13) 0.0184(12) 0.0044(10) 0.0077(10) -0.0006(10)
C20 0.0262(14) 0.0256(13) 0.0272(13) -0.0002(11) 0.0152(11) -0.0020(11)
C21 0.0254(13) 0.0263(13) 0.0253(13) 0.0024(11) 0.0146(11) -0.0013(11)
C22 0.0223(13) 0.0295(14) 0.0263(14) -0.0039(11) 0.0109(11) -0.0009(11)
C23 0.0258(13) 0.0249(13) 0.0290(14) -0.0028(11) 0.0129(11) -0.0017(11)
C24 0.0232(13) 0.0258(13) 0.0268(14) 0.0022(10) 0.0130(11) -0.0005(10)
C25 0.0271(13) 0.0312(14) 0.0232(13) -0.0011(11) 0.0133(11) -0.0026(11)
C26 0.0288(14) 0.0255(13) 0.0290(14) 0.0001(11) 0.0164(12) -0.0023(11)
C51 0.0302(14) 0.0305(14) 0.0179(12) 0.0030(10) 0.0123(11) -0.0007(11)
C52 0.0401(15) 0.0231(13) 0.0191(12) 0.0037(10) 0.0151(11) 0.0009(11)
C53 0.0334(14) 0.0270(13) 0.0176(12) 0.0057(10) 0.0122(11) 0.0065(11)
C54 0.0297(14) 0.0297(14) 0.0130(12) 0.0019(10) 0.0070(10) 0.0010(11)
C55 0.0305(14) 0.0280(13) 0.0151(12) 0.0001(10) 0.0094(11) 0.0001(11)
C151 0.0345(16) 0.0433(17) 0.0298(15) 0.0006(13) 0.0186(13) -0.0054(13)
C152 0.0560(19) 0.0252(14) 0.0307(15) 0.0021(12) 0.0216(14) -0.0052(13)
C153 0.0405(16) 0.0359(16) 0.0261(14) 0.0065(12) 0.0164(13) 0.0135(13)
C154 0.0277(14) 0.0439(17) 0.0220(13) -0.0022(12) 0.0080(11) -0.0032(12)
C155 0.0373(16) 0.0332(15) 0.0270(14) -0.0057(12) 0.0172(12) 0.0014(12)
P1 0.0237(3) 0.0209(3) 0.0180(3) 0.0001(2) 0.0096(2) -0.0005(2)
C111 0.0251(13) 0.0210(12) 0.0231(13) 0.0007(10) 0.0071(11) 0.0014(10)
C112 0.0292(14) 0.0214(13) 0.0288(14) -0.0009(11) 0.0115(11) -0.0010(11)
C113 0.0304(15) 0.0249(14) 0.0413(16) 0.0020(12) 0.0154(13) 0.0004(11)
C114 0.0271(14) 0.0290(15) 0.0389(16) 0.0021(12) 0.0035(12) -0.0034(11)
C115 0.0348(16) 0.0347(16) 0.0246(14) -0.0010(12) 0.0024(12) -0.0046(12)
C116 0.0326(15) 0.0272(14) 0.0270(14) -0.0017(11) 0.0112(12) -0.0021(11)
C121 0.0313(14) 0.0236(13) 0.0171(12) -0.0018(10) 0.0102(10) 0.0016(10)
C122 0.0386(15) 0.0274(14) 0.0188(12) 0.0005(10) 0.0132(11) 0.0003(12)
C123 0.0526(18) 0.0256(14) 0.0193(13) -0.0019(11) 0.0151(12) 0.0015(13)
C124 0.0475(18) 0.0341(15) 0.0215(13) 0.0012(12) 0.0134(13) 0.0155(13)
C125 0.0364(15) 0.0386(16) 0.0231(14) -0.0019(12) 0.0128(12) 0.0083(13)
C126 0.0331(15) 0.0301(14) 0.0234(13) -0.0022(11) 0.0124(11) 0.0017(12)
P2 0.0219(3) 0.0210(3) 0.0191(3) 0.0009(2) 0.0087(2) -0.0006(2)
C211 0.0241(13) 0.0322(14) 0.0161(12) -0.0031(10) 0.0095(10) -0.0026(11)
C212 0.0282(14) 0.0328(14) 0.0193(12) -0.0047(11) 0.0096(11) -0.0035(11)
C213 0.0277(14) 0.0429(17) 0.0253(14) -0.0065(12) 0.0108(11) 0.0021(12)
C214 0.0293(15) 0.057(2) 0.0247(14) -0.0119(13) 0.0138(12) -0.0119(14)
C215 0.0381(16) 0.0427(17) 0.0231(14) -0.0080(12) 0.0163(12) -0.0163(13)
C216 0.0344(15) 0.0303(14) 0.0214(13) -0.0023(11) 0.0120(11) -0.0060(12)
C221 0.0297(14) 0.0211(12) 0.0224(13) 0.0010(10) 0.0128(11) -0.0011(10)
C222 0.0305(15) 0.0325(15) 0.0323(15) -0.0061(12) 0.0103(12) -0.0023(12)
C223 0.0388(17) 0.0402(17) 0.0403(17) -0.0159(14) 0.0103(14) -0.0077(14)
C224 0.0473(18) 0.0241(14) 0.0485(18) -0.0111(13) 0.0234(15) -0.0036(13)
C225 0.0350(15) 0.0228(13) 0.0401(16) 0.0033(12) 0.0181(13) 0.0043(11)
C226 0.0293(14) 0.0247(13) 0.0266(14) 0.0009(11) 0.0133(12) -0.0045(11)

loop_
_atom_type_symbol
_atom_type_description
_atom_type_scat_dispersion_real
_atom_type_scat_dispersion_imag
_atom_type_scat_source
C C 0.0181 0.0091 'International Tables Vol C Tables 4.2.6.8 and 6.1.1.4'
H H 0.0000 0.0000 'International Tables Vol C Tables 4.2.6.8 and 6.1.1.4'
N N 0.0311 0.0180 'International Tables Vol C Tables 4.2.6.8 and 6.1.1.4'
O O 0.0492 0.0322 'International Tables Vol C Tables 4.2.6.8 and 6.1.1.4'
P P 0.2955 0.4335 'International Tables Vol C Tables 4.2.6.8 and 6.1.1.4'
Ru Ru 0.0552 3.2960 'International Tables Vol C Tables 4.2.6.8 and 6.1.1.4'

loop_
_geom_angle_atom_site_label_1
_geom_angle_atom_site_label_2
_geom_angle_atom_site_label_3
_geom_angle
_geom_angle_site_symmetry_1
_geom_angle_site_symmetry_3
_geom_angle_publ_flag
C10 Ru1 C55 97.96(10) . . ?
C10 Ru1 C51 90.62(10) . . ?
C55 Ru1 C51 37.59(10) . . ?
C10 Ru1 C54 133.37(10) . . ?
C55 Ru1 C54 37.33(10) . . ?
C51 Ru1 C54 61.97(10) . . ?
C10 Ru1 C53 152.41(10) . . ?
C55 Ru1 C53 62.38(9) . . ?
C51 Ru1 C53 61.90(10) . . ?
C54 Ru1 C53 36.94(10) . . ?
C10 Ru1 C52 117.83(10) . . ?
C55 Ru1 C52 62.28(10) . . ?
C51 Ru1 C52 36.75(10) . . ?
C54 Ru1 C52 61.77(10) . . ?
C53 Ru1 C52 37.18(10) . . ?
C10 Ru1 P2 82.19(7) . . ?
C55 Ru1 P2 110.89(7) . . ?
C51 Ru1 P2 146.47(7) . . ?
C54 Ru1 P2 100.17(7) . . ?
C53 Ru1 P2 121.74(7) . . ?
C52 Ru1 P2 158.89(8) . . ?
C10 Ru1 P1 87.03(7) . . ?
C55 Ru1 P1 164.97(7) . . ?
C51 Ru1 P1 128.74(7) . . ?
C54 Ru1 P1 139.60(7) . . ?
C53 Ru1 P1 107.63(7) . . ?
C52 Ru1 P1 102.85(7) . . ?
P2 Ru1 P1 83.77(2) . . ?
O2 N1 O1 123.2(2) . . ?
O2 N1 C24 118.8(2) . . ?
O1 N1 C24 118.0(2) . . ?
C20 C10 Ru1 179.1(2) . . ?
C12 C11 P1 109.92(17) . . ?
C12 C11 H11A 109.7 . . ?
P1 C11 H11A 109.7 . . ?
C12 C11 H11B 109.7 . . ?
P1 C11 H11B 109.7 . . ?
H11A C11 H11B 108.2 . . ?
C11 C12 P2 106.49(17) . . ?
C11 C12 H12A 110.4 . . ?
P2 C12 H12A 110.4 . . ?
C11 C12 H12B 110.4 . . ?
P2 C12 H12B 110.4 . . ?
H12A C12 H12B 108.6 . . ?
C10 C20 C21 172.0(3) . . ?
C26 C21 C22 117.6(2) . . ?
C26 C21 C20 121.5(2) . . ?
C22 C21 C20 120.8(2) . . ?
C23 C22 C21 121.7(3) . . ?
C23 C22 H22 119.1 . . ?
C21 C22 H22 119.1 . . ?
C22 C23 C24 118.5(2) . . ?
C22 C23 H23 120.7 . . ?
C24 C23 H23 120.7 . . ?
C23 C24 C25 121.8(3) . . ?
C23 C24 N1 118.5(2) . . ?
C25 C24 N1 119.7(2) . . ?
C26 C25 C24 118.8(3) . . ?
C26 C25 H25 120.6 . . ?
C24 C25 H25 120.6 . . ?
C25 C26 C21 121.5(3) . . ?
C25 C26 H26 119.2 . . ?
C21 C26 H26 119.2 . . ?
C52 C51 C55 108.4(2) . . ?
C52 C51 C151 126.2(3) . . ?
C55 C51 C151 125.3(2) . . ?
C52 C51 Ru1 72.27(14) . . ?
C55 C51 Ru1 70.36(14) . . ?
C151 C51 Ru1 126.50(19) . . ?
C51 C52 C53 108.1(2) . . ?
C51 C52 C152 126.9(3) . . ?
C53 C52 C152 124.4(3) . . ?
C51 C52 Ru1 70.98(14) . . ?
C53 C52 Ru1 71.40(14) . . ?
C152 C52 Ru1 129.91(19) . . ?
C54 C53 C52 107.5(2) . . ?
C54 C53 C153 126.9(3) . . ?
C52 C53 C153 124.8(3) . . ?
C54 C53 Ru1 71.03(15) . . ?
C52 C53 Ru1 71.42(15) . . ?
C153 C53 Ru1 130.94(18) . . ?
C53 C54 C55 108.6(2) . . ?
C53 C54 C154 125.7(3) . . ?
C55 C54 C154 125.2(2) . . ?
C53 C54 Ru1 72.03(14) . . ?
C55 C54 Ru1 70.34(14) . . ?
C154 C54 Ru1 129.30(18) . . ?
C54 C55 C51 107.4(2) . . ?
C54 C55 C155 127.0(2) . . ?
C51 C55 C155 125.3(2) . . ?
C54 C55 Ru1 72.32(14) . . ?
C51 C55 Ru1 72.05(14) . . ?
C155 C55 Ru1 125.70(19) . . ?
C51 C151 H15A 109.5 . . ?
C51 C151 H15B 109.5 . . ?
H15A C151 H15B 109.5 . . ?
C51 C151 H15C 109.5 . . ?
H15A C151 H15C 109.5 . . ?
H15B C151 H15C 109.5 . . ?
C52 C152 H15D 109.5 . . ?
C52 C152 H15E 109.5 . . ?
H15D C152 H15E 109.5 . . ?
C52 C152 H15F 109.5 . . ?
H15D C152 H15F 109.5 . . ?
H15E C152 H15F 109.5 . . ?
C53 C153 H15G 109.5 . . ?
C53 C153 H15H 109.5 . . ?
H15G C153 H15H 109.5 . . ?
C53 C153 H15I 109.5 . . ?
H15G C153 H15I 109.5 . . ?
H15H C153 H15I 109.5 . . ?
C54 C154 H15J 109.5 . . ?
C54 C154 H15K 109.5 . . ?
H15J C154 H15K 109.5 . . ?
C54 C154 H15L 109.5 . . ?
H15J C154 H15L 109.5 . . ?
H15K C154 H15L 109.5 . . ?
C55 C155 H15M 109.5 . . ?
C55 C155 H15N 109.5 . . ?
H15M C155 H15N 109.5 . . ?
C55 C155 H15O 109.5 . . ?
H15M C155 H15O 109.5 . . ?
H15N C155 H15O 109.5 . . ?
C121 P1 C111 100.85(12) . . ?
C121 P1 C11 103.32(12) . . ?
C111 P1 C11 103.04(12) . . ?
C121 P1 Ru1 118.09(8) . . ?
C111 P1 Ru1 119.60(9) . . ?
C11 P1 Ru1 109.80(8) . . ?
C112 C111 C116 118.8(2) . . ?
C112 C111 P1 120.8(2) . . ?
C116 C111 P1 120.4(2) . . ?
C113 C112 C111 120.4(3) . . ?
C113 C112 H112 119.8 . . ?
C111 C112 H112 119.8 . . ?
C114 C113 C112 120.5(3) . . ?
C114 C113 H113 119.7 . . ?
C112 C113 H113 119.7 . . ?
C113 C114 C115 120.1(3) . . ?
C113 C114 H114 119.9 . . ?
C115 C114 H114 119.9 . . ?
C114 C115 C116 119.5(3) . . ?
C114 C115 H115 120.2 . . ?
C116 C115 H115 120.2 . . ?
C111 C116 C115 120.7(3) . . ?
C111 C116 H116 119.7 . . ?
C115 C116 H116 119.7 . . ?
C126 C121 C122 118.2(2) . . ?
C126 C121 P1 121.2(2) . . ?
C122 C121 P1 120.3(2) . . ?
C123 C122 C121 120.7(3) . . ?
C123 C122 H122 119.6 . . ?
C121 C122 H122 119.6 . . ?
C124 C123 C122 120.3(3) . . ?
C124 C123 H123 119.8 . . ?
C122 C123 H123 119.8 . . ?
C123 C124 C125 119.6(3) . . ?
C123 C124 H124 120.2 . . ?
C125 C124 H124 120.2 . . ?
C126 C125 C124 120.2(3) . . ?
C126 C125 H125 119.9 . . ?
C124 C125 H125 119.9 . . ?
C125 C126 C121 121.0(3) . . ?
C125 C126 H126 119.5 . . ?
C121 C126 H126 119.5 . . ?
C221 P2 C211 101.17(12) . . ?
C221 P2 C12 107.10(12) . . ?
C211 P2 C12 100.02(12) . . ?
C221 P2 Ru1 116.69(8) . . ?
C211 P2 Ru1 122.82(9) . . ?
C12 P2 Ru1 107.07(8) . . ?
C212 C211 C216 118.8(2) . . ?
C212 C211 P2 120.6(2) . . ?
C216 C211 P2 120.5(2) . . ?
C211 C212 C213 120.7(3) . . ?
C211 C212 H212 119.6 . . ?
C213 C212 H212 119.6 . . ?
C214 C213 C212 119.6(3) . . ?
C214 C213 H213 120.2 . . ?
C212 C213 H213 120.2 . . ?
C215 C214 C213 120.0(3) . . ?
C215 C214 H214 120.0 . . ?
C213 C214 H214 120.0 . . ?
C216 C215 C214 120.2(3) . . ?
C216 C215 H215 119.9 . . ?
C214 C215 H215 119.9 . . ?
C215 C216 C211 120.7(3) . . ?
C215 C216 H216 119.7 . . ?
C211 C216 H216 119.7 . . ?
C226 C221 C222 118.6(2) . . ?
C226 C221 P2 121.3(2) . . ?
C222 C221 P2 119.7(2) . . ?
C223 C222 C221 120.7(3) . . ?
C223 C222 H222 119.6 . . ?
C221 C222 H222 119.6 . . ?
C224 C223 C222 120.0(3) . . ?
C224 C223 H223 120.0 . . ?
C222 C223 H223 120.0 . . ?
C225 C224 C223 119.7(3) . . ?
C225 C224 H224 120.1 . . ?
C223 C224 H224 120.1 . . ?
C224 C225 C226 120.5(3) . . ?
C224 C225 H225 119.8 . . ?
C226 C225 H225 119.8 . . ?
C225 C226 C221 120.5(3) . . ?
C225 C226 H226 119.8 . . ?
C221 C226 H226 119.8 . . ?

loop_
_geom_bond_atom_site_label_1
_geom_bond_atom_site_label_2
_geom_bond_distance
_geom_bond_site_symmetry_2
_geom_bond_publ_flag
Ru1 C10 2.001(3) . ?
Ru1 C55 2.221(2) . ?
Ru1 C51 2.244(2) . ?
Ru1 C54 2.247(3) . ?
Ru1 C53 2.260(3) . ?
Ru1 C52 2.260(3) . ?
Ru1 P2 2.2639(6) . ?
Ru1 P1 2.2721(6) . ?
N1 O2 1.229(3) . ?
N1 O1 1.238(3) . ?
N1 C24 1.452(3) . ?
C10 C20 1.218(4) . ?
C11 C12 1.528(4) . ?
C11 P1 1.864(3) . ?
C11 H11A 0.9900 . ?
C11 H11B 0.9900 . ?
C12 P2 1.846(3) . ?
C12 H12A 0.9900 . ?
C12 H12B 0.9900 . ?
C20 C21 1.424(4) . ?
C21 C26 1.412(4) . ?
C21 C22 1.412(4) . ?
C22 C23 1.378(4) . ?
C22 H22 0.9500 . ?
C23 C24 1.391(4) . ?
C23 H23 0.9500 . ?
C24 C25 1.396(4) . ?
C25 C26 1.375(4) . ?
C25 H25 0.9500 . ?
C26 H26 0.9500 . ?
C51 C52 1.420(4) . ?
C51 C55 1.438(4) . ?
C51 C151 1.505(4) . ?
C52 C53 1.441(4) . ?
C52 C152 1.495(4) . ?
C53 C54 1.428(4) . ?
C53 C153 1.501(4) . ?
C54 C55 1.430(4) . ?
C54 C154 1.498(4) . ?
C55 C155 1.503(4) . ?
C151 H15A 0.9800 . ?
C151 H15B 0.9800 . ?
C151 H15C 0.9800 . ?
C152 H15D 0.9800 . ?
C152 H15E 0.9800 . ?
C152 H15F 0.9800 . ?
C153 H15G 0.9800 . ?
C153 H15H 0.9800 . ?
C153 H15I 0.9800 . ?
C154 H15J 0.9800 . ?
C154 H15K 0.9800 . ?
C154 H15L 0.9800 . ?
C155 H15M 0.9800 . ?
C155 H15N 0.9800 . ?
C155 H15O 0.9800 . ?
P1 C121 1.840(3) . ?
P1 C111 1.845(3) . ?
C111 C112 1.394(4) . ?
C111 C116 1.394(4) . ?
C112 C113 1.386(4) . ?
C112 H112 0.9500 . ?
C113 C114 1.378(4) . ?
C113 H113 0.9500 . ?
C114 C115 1.386(5) . ?
C114 H114 0.9500 . ?
C115 C116 1.396(4) . ?
C115 H115 0.9500 . ?
C116 H116 0.9500 . ?
C121 C126 1.398(4) . ?
C121 C122 1.401(4) . ?
C122 C123 1.391(4) . ?
C122 H122 0.9500 . ?
C123 C124 1.388(5) . ?
C123 H123 0.9500 . ?
C124 C125 1.389(5) . ?
C124 H124 0.9500 . ?
C125 C126 1.389(4) . ?
C125 H125 0.9500 . ?
C126 H126 0.9500 . ?
P2 C221 1.832(3) . ?
P2 C211 1.836(3) . ?
C211 C212 1.383(4) . ?
C211 C216 1.400(4) . ?
C212 C213 1.397(4) . ?
C212 H212 0.9500 . ?
C213 C214 1.391(4) . ?
C213 H213 0.9500 . ?
C214 C215 1.384(5) . ?
C214 H214 0.9500 . ?
C215 C216 1.381(4) . ?
C215 H215 0.9500 . ?
C216 H216 0.9500 . ?
C221 C226 1.390(4) . ?
C221 C222 1.394(4) . ?
C222 C223 1.390(4) . ?
C222 H222 0.9500 . ?
C223 C224 1.386(5) . ?
C223 H223 0.9500 . ?
C224 C225 1.377(4) . ?
C224 H224 0.9500 . ?
C225 C226 1.390(4) . ?
C225 H225 0.9500 . ?
C226 H226 0.9500 . ?

loop_
_geom_torsion_atom_site_label_1
_geom_torsion_atom_site_label_2
_geom_torsion_atom_site_label_3
_geom_torsion_atom_site_label_4
_geom_torsion
_geom_torsion_site_symmetry_1
_geom_torsion_site_symmetry_2
_geom_torsion_site_symmetry_3
_geom_torsion_site_symmetry_4
_geom_torsion_publ_flag
P1 C11 C12 P2 -46.7(2) . . . . ?
C26 C21 C22 C23 2.1(4) . . . . ?
C20 C21 C22 C23 -174.7(2) . . . . ?
C21 C22 C23 C24 -0.8(4) . . . . ?
C22 C23 C24 C25 -0.6(4) . . . . ?
C22 C23 C24 N1 -179.9(2) . . . . ?
O2 N1 C24 C23 10.4(4) . . . . ?
O1 N1 C24 C23 -170.1(2) . . . . ?
O2 N1 C24 C25 -168.9(2) . . . . ?
O1 N1 C24 C25 10.5(4) . . . . ?
C23 C24 C25 C26 0.6(4) . . . . ?
N1 C24 C25 C26 179.9(2) . . . . ?
C24 C25 C26 C21 0.8(4) . . . . ?
C22 C21 C26 C25 -2.1(4) . . . . ?
C20 C21 C26 C25 174.6(2) . . . . ?
C55 C51 C52 C53 -0.7(3) . . . . ?
C151 C51 C52 C53 175.2(2) . . . . ?
Ru1 C51 C52 C53 -62.12(17) . . . . ?
C55 C51 C52 C152 -172.4(3) . . . . ?
C151 C51 C52 C152 3.5(4) . . . . ?
Ru1 C51 C52 C152 126.1(3) . . . . ?
C55 C51 C52 Ru1 61.45(17) . . . . ?
C151 C51 C52 Ru1 -122.7(3) . . . . ?
C51 C52 C53 C54 -0.4(3) . . . . ?
C152 C52 C53 C54 171.6(2) . . . . ?
Ru1 C52 C53 C54 -62.26(17) . . . . ?
C51 C52 C53 C153 -170.7(2) . . . . ?
C152 C52 C53 C153 1.3(4) . . . . ?
Ru1 C52 C53 C153 127.5(2) . . . . ?
C51 C52 C53 Ru1 61.85(17) . . . . ?
C152 C52 C53 Ru1 -126.2(3) . . . . ?
C52 C53 C54 C55 1.3(3) . . . . ?
C153 C53 C54 C55 171.4(2) . . . . ?
Ru1 C53 C54 C55 -61.17(18) . . . . ?
C52 C53 C54 C154 -171.6(2) . . . . ?
C153 C53 C54 C154 -1.5(4) . . . . ?
Ru1 C53 C54 C154 125.9(3) . . . . ?
C52 C53 C54 Ru1 62.50(17) . . . . ?
C153 C53 C54 Ru1 -127.5(3) . . . . ?
C53 C54 C55 C51 -1.7(3) . . . . ?
C154 C54 C55 C51 171.2(2) . . . . ?
Ru1 C54 C55 C51 -63.98(17) . . . . ?
C53 C54 C55 C155 -176.0(2) . . . . ?
C154 C54 C55 C155 -3.1(4) . . . . ?
Ru1 C54 C55 C155 121.8(3) . . . . ?
C53 C54 C55 Ru1 62.23(18) . . . . ?
C154 C54 C55 Ru1 -124.8(3) . . . . ?
C52 C51 C55 C54 1.5(3) . . . . ?
C151 C51 C55 C54 -174.4(2) . . . . ?
Ru1 C51 C55 C54 64.15(17) . . . . ?
C52 C51 C55 C155 175.8(2) . . . . ?
C151 C51 C55 C155 -0.1(4) . . . . ?
Ru1 C51 C55 C155 -121.5(3) . . . . ?
C52 C51 C55 Ru1 -62.67(17) . . . . ?
C151 C51 C55 Ru1 121.4(3) . . . . ?
C12 C11 P1 C121 151.15(18) . . . . ?
C12 C11 P1 C111 -104.17(19) . . . . ?
C12 C11 P1 Ru1 24.3(2) . . . . ?
C121 P1 C111 C112 -120.8(2) . . . . ?
C11 P1 C111 C112 132.6(2) . . . . ?
Ru1 P1 C111 C112 10.5(3) . . . . ?
C121 P1 C111 C116 59.0(2) . . . . ?
C11 P1 C111 C116 -47.5(2) . . . . ?
Ru1 P1 C111 C116 -169.66(18) . . . . ?
C116 C111 C112 C113 1.7(4) . . . . ?
P1 C111 C112 C113 -178.5(2) . . . . ?
C111 C112 C113 C114 -0.6(4) . . . . ?
C112 C113 C114 C115 -0.7(4) . . . . ?
C113 C114 C115 C116 0.9(4) . . . . ?
C112 C111 C116 C115 -1.5(4) . . . . ?
P1 C111 C116 C115 178.7(2) . . . . ?
C114 C115 C116 C111 0.2(4) . . . . ?
C111 P1 C121 C126 -151.2(2) . . . . ?
C11 P1 C121 C126 -44.9(2) . . . . ?
Ru1 P1 C121 C126 76.5(2) . . . . ?
C111 P1 C121 C122 34.9(2) . . . . ?
C11 P1 C121 C122 141.2(2) . . . . ?
Ru1 P1 C121 C122 -97.4(2) . . . . ?
C126 C121 C122 C123 -0.8(4) . . . . ?
P1 C121 C122 C123 173.3(2) . . . . ?
C121 C122 C123 C124 0.2(4) . . . . ?
C122 C123 C124 C125 0.8(4) . . . . ?
C123 C124 C125 C126 -1.1(4) . . . . ?
C124 C125 C126 C121 0.4(4) . . . . ?
C122 C121 C126 C125 0.5(4) . . . . ?
P1 C121 C126 C125 -173.5(2) . . . . ?
C11 C12 P2 C221 176.85(17) . . . . ?
C11 C12 P2 C211 -78.07(19) . . . . ?
C11 C12 P2 Ru1 50.97(18) . . . . ?
C221 P2 C211 C212 -139.3(2) . . . . ?
C12 P2 C211 C212 110.9(2) . . . . ?
Ru1 P2 C211 C212 -7.1(2) . . . . ?
C221 P2 C211 C216 44.0(2) . . . . ?
C12 P2 C211 C216 -65.8(2) . . . . ?
Ru1 P2 C211 C216 176.26(17) . . . . ?
C216 C211 C212 C213 0.2(4) . . . . ?
P2 C211 C212 C213 -176.5(2) . . . . ?
C211 C212 C213 C214 -0.5(4) . . . . ?
C212 C213 C214 C215 0.5(4) . . . . ?
C213 C214 C215 C216 -0.3(4) . . . . ?
C214 C215 C216 C211 0.1(4) . . . . ?
C212 C211 C216 C215 0.0(4) . . . . ?
P2 C211 C216 C215 176.7(2) . . . . ?
C211 P2 C221 C226 -144.8(2) . . . . ?
C12 P2 C221 C226 -40.5(2) . . . . ?
Ru1 P2 C221 C226 79.3(2) . . . . ?
C211 P2 C221 C222 41.9(2) . . . . ?
C12 P2 C221 C222 146.2(2) . . . . ?
Ru1 P2 C221 C222 -93.9(2) . . . . ?
C226 C221 C222 C223 -0.4(4) . . . . ?
P2 C221 C222 C223 173.0(2) . . . . ?
C221 C222 C223 C224 0.5(5) . . . . ?
C222 C223 C224 C225 -0.3(5) . . . . ?
C223 C224 C225 C226 -0.1(5) . . . . ?
C224 C225 C226 C221 0.1(4) . . . . ?
C222 C221 C226 C225 0.1(4) . . . . ?
P2 C221 C226 C225 -173.2(2) . . . . ?
